data_7107825
loop_
_publ_author_name
'Rainer Streubel'
'Jose Manuel Villalba Franco'
'Gregor Schnakenburg'
'Arturo Espinosa Ferao'

_publ_section_title
;
 The difference between the reactivity of a terminal phosphinidene and a
 Li/Cl phosphiniodenoid complex in cycloaddition chemistry -- in the
 importance of template-induced selectivity
;
_journal_name_full Chem.Commun.
_journal_page_first 5986
_journal_paper_doi 10.1039/c2cc31851b
_journal_volume 48
_journal_year 2012
_chemical_formula_moiety 'C18 H26 N O5 P S Si2 W'
_chemical_formula_sum 'C18 H26 N O5 P S Si2 W'
_chemical_formula_weight 639.46
_chemical_name_systematic
;
?
;
_space_group_IT_number 2
_symmetry_cell_setting triclinic
_symmetry_space_group_name_Hall '-P 1'
_symmetry_space_group_name_H-M 'P -1'
_atom_sites_solution_hydrogens geom
_atom_sites_solution_primary direct
_atom_sites_solution_secondary difmap
_audit_creation_method SHELXL-97
_cell_angle_alpha 107.3320(10)
_cell_angle_beta 94.3980(10)
_cell_angle_gamma 96.2240(10)
_cell_formula_units_Z 2
_cell_length_a 8.7938(3)
_cell_length_b 10.6257(4)
_cell_length_c 14.0699(5)
_cell_measurement_reflns_used 9958
_cell_measurement_temperature 100(2)
_cell_measurement_theta_max 29.95
_cell_measurement_theta_min 2.89
_cell_volume 1239.35(8)
_computing_cell_refinement 'Bruker SAINT'
_computing_data_collection 'Bruker APEX2'
_computing_data_reduction 'Bruker SAINT'
_computing_molecular_graphics 'Bruker SHELXTL'
_computing_publication_material 'Bruker SHELXTL'
_computing_structure_refinement 'SHELXL-97 (Sheldrick, 2008)'
_computing_structure_solution 'SHELXS-97 (Sheldrick, 2008)'
_diffrn_ambient_temperature 100(2)
_diffrn_measured_fraction_theta_full 0.986
_diffrn_measured_fraction_theta_max 0.986
_diffrn_measurement_device_type 'Bruker X8-KappaApexII'
_diffrn_measurement_method '\f and \w scans'
_diffrn_radiation_monochromator graphite
_diffrn_radiation_source 'fine-focus sealed tube'
_diffrn_radiation_type MoK\a
_diffrn_radiation_wavelength 0.71073
_diffrn_reflns_av_R_equivalents 0.0307
_diffrn_reflns_av_sigmaI/netI 0.0305
_diffrn_reflns_limit_h_max 11
_diffrn_reflns_limit_h_min -9
_diffrn_reflns_limit_k_max 11
_diffrn_reflns_limit_k_min -14
_diffrn_reflns_limit_l_max 18
_diffrn_reflns_limit_l_min -18
_diffrn_reflns_number 17237
_diffrn_reflns_theta_full 28.00
_diffrn_reflns_theta_max 28.00
_diffrn_reflns_theta_min 3.05
_diffrn_standards_number 0
_exptl_absorpt_coefficient_mu 4.933
_exptl_absorpt_correction_T_max 0.4387
_exptl_absorpt_correction_T_min 0.1558
_exptl_absorpt_correction_type empirical
_exptl_absorpt_process_details 'Sadabs 2008/2'
_exptl_crystal_colour colourless
_exptl_crystal_density_diffrn 1.714
_exptl_crystal_density_method 'not measured'
_exptl_crystal_description block
_exptl_crystal_F_000 628
_exptl_crystal_size_max 0.60
_exptl_crystal_size_mid 0.24
_exptl_crystal_size_min 0.20
_refine_diff_density_max 0.743
_refine_diff_density_min -1.157
_refine_diff_density_rms 0.088
_refine_ls_extinction_method none
_refine_ls_goodness_of_fit_ref 1.035
_refine_ls_hydrogen_treatment constr
_refine_ls_matrix_type full
_refine_ls_number_parameters 269
_refine_ls_number_reflns 5910
_refine_ls_number_restraints 0
_refine_ls_restrained_S_all 1.035
_refine_ls_R_factor_all 0.0177
_refine_ls_R_factor_gt 0.0167
_refine_ls_shift/su_max 0.005
_refine_ls_shift/su_mean 0.000
_refine_ls_structure_factor_coef Fsqd
_refine_ls_weighting_details 'calc w=1/[\s^2^(Fo^2^)+(0.0089P)^2^+0.5330P] where P=(Fo^2^+2Fc^2^)/3'
_refine_ls_weighting_scheme calc
_refine_ls_wR_factor_gt 0.0386
_refine_ls_wR_factor_ref 0.0391
_reflns_number_gt 5678
_reflns_number_total 5910
_reflns_threshold_expression >2sigma(I)
_cod_data_source_file c2cc31851b.txt
_cod_data_source_block 5a
_cod_database_code 7107825

loop_
_symmetry_equiv_pos_as_xyz
'x, y, z'
'-x, -y, -z'

loop_
_atom_site_label
_atom_site_type_symbol
_atom_site_fract_x
_atom_site_fract_y
_atom_site_fract_z
_atom_site_U_iso_or_equiv
_atom_site_adp_type
_atom_site_occupancy
_atom_site_symmetry_multiplicity
_atom_site_calc_flag
_atom_site_refinement_flags
C1 C 1.3156(2) 1.23797(19) 0.89146(14) 0.0160(4) Uani 1 1 d .
H1A H 1.3634 1.3286 0.8933 0.019 Uiso 1 1 calc R
C2 C 1.3940(2) 1.2087(2) 1.06133(16) 0.0228(4) Uani 1 1 d .
H2A H 1.4102 1.2169 1.1306 0.027 Uiso 1 1 calc R
C3 C 1.4944(2) 1.1613(2) 0.99723(16) 0.0211(4) Uani 1 1 d .
H3A H 1.5884 1.1343 1.0165 0.025 Uiso 1 1 calc R
C4 C 1.4442(2) 1.15572(19) 0.89589(15) 0.0173(4) Uani 1 1 d .
C5 C 1.4719(2) 1.0823(2) 0.80531(16) 0.0189(4) Uani 1 1 d .
H5A H 1.5519 1.0280 0.7970 0.023 Uiso 1 1 calc R
C6 C 1.3680(2) 0.9786(2) 0.63078(16) 0.0220(4) Uani 1 1 d .
H6C H 1.2986 0.9929 0.5782 0.033 Uiso 1 1 calc R
H6B H 1.3292 0.8956 0.6431 0.033 Uiso 1 1 calc R
H6A H 1.4711 0.9729 0.6093 0.033 Uiso 1 1 calc R
C7 C 1.1885(2) 1.29283(19) 0.71360(14) 0.0147(4) Uani 1 1 d .
H7A H 1.1164 1.2514 0.6507 0.018 Uiso 1 1 calc R
C8 C 1.2199(2) 1.5606(2) 0.88830(16) 0.0221(4) Uani 1 1 d .
H8A H 1.3029 1.5925 0.8549 0.033 Uiso 1 1 calc R
H8B H 1.2637 1.5240 0.9389 0.033 Uiso 1 1 calc R
H8C H 1.1655 1.6348 0.9208 0.033 Uiso 1 1 calc R
C9 C 0.9386(2) 1.3682(2) 0.86734(16) 0.0197(4) Uani 1 1 d .
H9A H 0.9904 1.3271 0.9122 0.030 Uiso 1 1 calc R
H9B H 0.8581 1.3025 0.8214 0.030 Uiso 1 1 calc R
H9C H 0.8922 1.4437 0.9070 0.030 Uiso 1 1 calc R
C10 C 0.9704(2) 1.4970(2) 0.70663(18) 0.0269(5) Uani 1 1 d .
H10A H 0.9010 1.4246 0.6574 0.040 Uiso 1 1 calc R
H10B H 1.0418 1.5400 0.6718 0.040 Uiso 1 1 calc R
H10C H 0.9099 1.5625 0.7451 0.040 Uiso 1 1 calc R
C11 C 1.3329(3) 1.5164(2) 0.63153(18) 0.0280(5) Uani 1 1 d .
H11A H 1.3086 1.5855 0.6899 0.042 Uiso 1 1 calc R
H11B H 1.2459 1.4922 0.5786 0.042 Uiso 1 1 calc R
H11C H 1.4249 1.5502 0.6067 0.042 Uiso 1 1 calc R
C12 C 1.4185(3) 1.2462(2) 0.55111(17) 0.0262(5) Uani 1 1 d .
H12A H 1.3235 1.2016 0.5075 0.039 Uiso 1 1 calc R
H12B H 1.4747 1.1796 0.5681 0.039 Uiso 1 1 calc R
H12C H 1.4829 1.2949 0.5162 0.039 Uiso 1 1 calc R
C13 C 1.5411(2) 1.4142(2) 0.76560(17) 0.0245(5) Uani 1 1 d .
H13C H 1.6290 1.4513 0.7390 0.037 Uiso 1 1 calc R
H13B H 1.5663 1.3356 0.7831 0.037 Uiso 1 1 calc R
H13A H 1.5178 1.4811 0.8256 0.037 Uiso 1 1 calc R
C14 C 0.8071(2) 0.8275(2) 0.71614(16) 0.0217(4) Uani 1 1 d .
C15 C 0.8398(2) 1.0792(2) 0.67723(16) 0.0200(4) Uani 1 1 d .
C16 C 0.9110(2) 1.0512(2) 0.87854(16) 0.0195(4) Uani 1 1 d .
C17 C 1.1335(2) 0.8760(2) 0.79253(16) 0.0202(4) Uani 1 1 d .
C18 C 1.0170(2) 0.8788(2) 0.59644(17) 0.0255(5) Uani 1 1 d .
N N 1.37573(18) 1.08997(17) 0.72297(12) 0.0174(3) Uani 1 1 d .
O1 O 0.70769(19) 0.74168(16) 0.70155(13) 0.0319(4) Uani 1 1 d .
O2 O 0.76015(18) 1.13310(17) 0.63944(13) 0.0300(4) Uani 1 1 d .
O3 O 0.85975(18) 1.08320(16) 0.95261(12) 0.0271(3) Uani 1 1 d .
O4 O 1.22307(19) 0.81976(16) 0.81909(13) 0.0310(4) Uani 1 1 d .
O5 O 1.0259(2) 0.8163(2) 0.51569(13) 0.0445(5) Uani 1 1 d .
Si1 Si 1.08207(6) 1.42813(5) 0.79359(4) 0.01685(11) Uani 1 1 d .
Si2 Si 1.36960(6) 1.36539(6) 0.66859(4) 0.01812(11) Uani 1 1 d .
P P 1.20885(5) 1.15569(5) 0.76423(4) 0.01329(9) Uani 1 1 d .
S S 1.22902(6) 1.25497(5) 1.00759(4) 0.02104(10) Uani 1 1 d .
W W 0.979860(8) 0.976109(7) 0.738177(5) 0.01430(3) Uani 1 1 d .

loop_
_atom_site_aniso_label
_atom_site_aniso_U_11
_atom_site_aniso_U_22
_atom_site_aniso_U_33
_atom_site_aniso_U_23
_atom_site_aniso_U_13
_atom_site_aniso_U_12
C1 0.0150(9) 0.0177(10) 0.0138(9) 0.0027(7) 0.0000(7) 0.0028(7)
C2 0.0223(10) 0.0245(11) 0.0198(10) 0.0079(9) -0.0068(8) -0.0008(8)
C3 0.0178(10) 0.0216(10) 0.0228(11) 0.0081(8) -0.0060(8) 0.0009(8)
C4 0.0121(9) 0.0159(9) 0.0232(10) 0.0060(8) -0.0022(7) 0.0013(7)
C5 0.0116(9) 0.0205(10) 0.0241(11) 0.0064(8) -0.0007(8) 0.0042(7)
C6 0.0171(9) 0.0233(11) 0.0200(10) -0.0024(8) 0.0029(8) 0.0050(8)
C7 0.0125(8) 0.0166(9) 0.0142(9) 0.0039(7) 0.0009(7) 0.0018(7)
C8 0.0232(10) 0.0167(10) 0.0246(11) 0.0033(8) 0.0055(9) 0.0015(8)
C9 0.0175(9) 0.0179(10) 0.0235(11) 0.0044(8) 0.0060(8) 0.0046(8)
C10 0.0219(11) 0.0291(12) 0.0363(13) 0.0174(10) 0.0054(9) 0.0089(9)
C11 0.0255(11) 0.0300(12) 0.0338(13) 0.0162(10) 0.0098(10) 0.0044(9)
C12 0.0242(11) 0.0329(12) 0.0232(11) 0.0099(10) 0.0078(9) 0.0051(9)
C13 0.0138(9) 0.0271(11) 0.0296(12) 0.0060(9) 0.0016(8) -0.0019(8)
C14 0.0235(10) 0.0235(11) 0.0174(10) 0.0059(8) 0.0021(8) 0.0022(8)
C15 0.0141(9) 0.0221(10) 0.0208(10) 0.0049(8) -0.0012(8) -0.0029(8)
C16 0.0171(9) 0.0178(10) 0.0218(11) 0.0054(8) 0.0000(8) -0.0006(8)
C17 0.0239(10) 0.0163(10) 0.0171(10) 0.0024(8) 0.0000(8) -0.0014(8)
C18 0.0158(10) 0.0352(13) 0.0214(11) 0.0053(10) -0.0010(8) -0.0028(9)
N 0.0132(8) 0.0197(8) 0.0169(8) 0.0011(7) 0.0011(6) 0.0055(6)
O1 0.0299(9) 0.0293(9) 0.0326(9) 0.0094(7) 0.0010(7) -0.0102(7)
O2 0.0223(8) 0.0371(9) 0.0328(9) 0.0154(8) -0.0043(7) 0.0059(7)
O3 0.0250(8) 0.0288(9) 0.0249(8) 0.0044(7) 0.0084(7) 0.0005(6)
O4 0.0339(9) 0.0257(8) 0.0351(10) 0.0125(7) -0.0053(7) 0.0089(7)
O5 0.0268(9) 0.0700(14) 0.0190(9) -0.0085(9) 0.0003(7) -0.0038(9)
Si1 0.0148(2) 0.0162(3) 0.0210(3) 0.0068(2) 0.0038(2) 0.0043(2)
Si2 0.0142(2) 0.0209(3) 0.0200(3) 0.0071(2) 0.0041(2) 0.0022(2)
P 0.0111(2) 0.0145(2) 0.0132(2) 0.00257(18) 0.00032(17) 0.00257(17)
S 0.0193(2) 0.0273(3) 0.0151(2) 0.0039(2) 0.00129(19) 0.0050(2)
W 0.01311(4) 0.01461(5) 0.01414(5) 0.00362(3) 0.00014(3) 0.00077(3)

loop_
_atom_type_symbol
_atom_type_description
_atom_type_scat_dispersion_real
_atom_type_scat_dispersion_imag
_atom_type_scat_source
C C 0.0033 0.0016 'International Tables Vol C Tables 4.2.6.8 and 6.1.1.4'
H H 0.0000 0.0000 'International Tables Vol C Tables 4.2.6.8 and 6.1.1.4'
N N 0.0061 0.0033 'International Tables Vol C Tables 4.2.6.8 and 6.1.1.4'
O O 0.0106 0.0060 'International Tables Vol C Tables 4.2.6.8 and 6.1.1.4'
Si Si 0.0817 0.0704 'International Tables Vol C Tables 4.2.6.8 and 6.1.1.4'
P P 0.1023 0.0942 'International Tables Vol C Tables 4.2.6.8 and 6.1.1.4'
S S 0.1246 0.1234 'International Tables Vol C Tables 4.2.6.8 and 6.1.1.4'
W W -0.8490 6.8722 'International Tables Vol C Tables 4.2.6.8 and 6.1.1.4'

loop_
_geom_angle_atom_site_label_1
_geom_angle_atom_site_label_2
_geom_angle_atom_site_label_3
_geom_angle
C4 C1 S 105.30(13)
C4 C1 P 103.97(13)
S C1 P 123.68(10)
C4 C1 H1A 107.7
S C1 H1A 107.7
P C1 H1A 107.7
C3 C2 S 115.06(16)
C3 C2 H2A 122.5
S C2 H2A 122.5
C2 C3 C4 112.66(18)
C2 C3 H3A 123.7
C4 C3 H3A 123.7
C5 C4 C3 134.44(19)
C5 C4 C1 112.97(17)
C3 C4 C1 111.96(18)
C4 C5 N 116.28(18)
C4 C5 H5A 121.9
N C5 H5A 121.9
N C6 H6C 109.5
N C6 H6B 109.5
H6C C6 H6B 109.5
N C6 H6A 109.5
H6C C6 H6A 109.5
H6B C6 H6A 109.5
P C7 Si1 113.85(10)
P C7 Si2 116.59(10)
Si1 C7 Si2 112.79(10)
P C7 H7A 103.9
Si1 C7 H7A 103.9
Si2 C7 H7A 103.9
Si1 C8 H8A 109.5
Si1 C8 H8B 109.5
H8A C8 H8B 109.5
Si1 C8 H8C 109.5
H8A C8 H8C 109.5
H8B C8 H8C 109.5
Si1 C9 H9A 109.5
Si1 C9 H9B 109.5
H9A C9 H9B 109.5
Si1 C9 H9C 109.5
H9A C9 H9C 109.5
H9B C9 H9C 109.5
Si1 C10 H10A 109.5
Si1 C10 H10B 109.5
H10A C10 H10B 109.5
Si1 C10 H10C 109.5
H10A C10 H10C 109.5
H10B C10 H10C 109.5
Si2 C11 H11A 109.5
Si2 C11 H11B 109.5
H11A C11 H11B 109.5
Si2 C11 H11C 109.5
H11A C11 H11C 109.5
H11B C11 H11C 109.5
Si2 C12 H12A 109.5
Si2 C12 H12B 109.5
H12A C12 H12B 109.5
Si2 C12 H12C 109.5
H12A C12 H12C 109.5
H12B C12 H12C 109.5
Si2 C13 H13C 109.5
Si2 C13 H13B 109.5
H13C C13 H13B 109.5
Si2 C13 H13A 109.5
H13C C13 H13A 109.5
H13B C13 H13A 109.5
O1 C14 W 178.70(18)
O2 C15 W 177.29(19)
O3 C16 W 172.95(17)
O4 C17 W 176.77(19)
O5 C18 W 173.84(19)
C5 N C6 115.55(17)
C5 N P 109.73(13)
C6 N P 121.17(13)
C8 Si1 C9 105.21(10)
C8 Si1 C10 111.83(10)
C9 Si1 C10 105.98(10)
C8 Si1 C7 111.05(9)
C9 Si1 C7 114.98(9)
C10 Si1 C7 107.75(10)
C13 Si2 C12 109.44(10)
C13 Si2 C11 108.04(11)
C12 Si2 C11 104.13(11)
C13 Si2 C7 113.06(9)
C12 Si2 C7 111.16(9)
C11 Si2 C7 110.59(9)
N P C7 106.99(9)
N P C1 89.59(8)
C7 P C1 103.89(9)
N P W 112.54(6)
C7 P W 118.91(6)
C1 P W 120.57(6)
C2 S C1 90.61(10)
C14 W C18 84.58(9)
C14 W C15 90.76(8)
C18 W C15 86.96(9)
C14 W C17 92.39(8)
C18 W C17 90.05(9)
C15 W C17 175.44(8)
C14 W C16 85.91(8)
C18 W C16 170.47(8)
C15 W C16 92.60(8)
C17 W C16 90.92(8)
C14 W P 176.99(6)
C18 W P 93.84(6)
C15 W P 91.71(6)
C17 W P 85.05(6)
C16 W P 95.69(6)

loop_
_geom_bond_atom_site_label_1
_geom_bond_atom_site_label_2
_geom_bond_distance
C1 C4 1.511(3)
C1 S 1.824(2)
C1 P 1.8659(19)
C1 H1A 1.0000
C2 C3 1.339(3)
C2 S 1.768(2)
C2 H2A 0.9500
C3 C4 1.442(3)
C3 H3A 0.9500
C4 C5 1.337(3)
C5 N 1.409(2)
C5 H5A 0.9500
C6 N 1.463(3)
C6 H6C 0.9800
C6 H6B 0.9800
C6 H6A 0.9800
C7 P 1.8217(19)
C7 Si1 1.923(2)
C7 Si2 1.9261(19)
C7 H7A 1.0000
C8 Si1 1.869(2)
C8 H8A 0.9800
C8 H8B 0.9800
C8 H8C 0.9800
C9 Si1 1.869(2)
C9 H9A 0.9800
C9 H9B 0.9800
C9 H9C 0.9800
C10 Si1 1.871(2)
C10 H10A 0.9800
C10 H10B 0.9800
C10 H10C 0.9800
C11 Si2 1.880(2)
C11 H11A 0.9800
C11 H11B 0.9800
C11 H11C 0.9800
C12 Si2 1.871(2)
C12 H12A 0.9800
C12 H12B 0.9800
C12 H12C 0.9800
C13 Si2 1.871(2)
C13 H13C 0.9800
C13 H13B 0.9800
C13 H13A 0.9800
C14 O1 1.151(3)
C14 W 2.004(2)
C15 O2 1.146(3)
C15 W 2.035(2)
C16 O3 1.140(3)
C16 W 2.062(2)
C17 O4 1.143(3)
C17 W 2.045(2)
C18 O5 1.146(3)
C18 W 2.024(2)
N P 1.7577(17)
P W 2.5431(5)

loop_
_geom_torsion_atom_site_label_1
_geom_torsion_atom_site_label_2
_geom_torsion_atom_site_label_3
_geom_torsion_atom_site_label_4
_geom_torsion
S C2 C3 C4 -1.1(2)
C2 C3 C4 C5 -154.4(2)
C2 C3 C4 C1 15.6(2)
S C1 C4 C5 150.39(15)
P C1 C4 C5 19.1(2)
S C1 C4 C3 -21.88(19)
P C1 C4 C3 -153.22(14)
C3 C4 C5 N 167.9(2)
C1 C4 C5 N -2.0(2)
C4 C5 N C6 -159.02(18)
C4 C5 N P -17.7(2)
P C7 Si1 C8 90.62(12)
Si2 C7 Si1 C8 -45.16(13)
P C7 Si1 C9 -28.68(14)
Si2 C7 Si1 C9 -164.46(10)
P C7 Si1 C10 -146.59(11)
Si2 C7 Si1 C10 77.63(12)
P C7 Si2 C13 -52.83(14)
Si1 C7 Si2 C13 81.67(12)
P C7 Si2 C12 70.72(13)
Si1 C7 Si2 C12 -154.78(10)
P C7 Si2 C11 -174.13(11)
Si1 C7 Si2 C11 -39.63(13)
C5 N P C7 128.41(14)
C6 N P C7 -92.79(17)
C5 N P C1 24.00(14)
C6 N P C1 162.80(16)
C5 N P W -99.22(13)
C6 N P W 39.59(17)
Si1 C7 P N -152.25(9)
Si2 C7 P N -18.23(13)
Si1 C7 P C1 -58.36(12)
Si2 C7 P C1 75.66(12)
Si1 C7 P W 78.96(10)
Si2 C7 P W -147.02(7)
C4 C1 P N -23.74(13)
S C1 P N -143.25(13)
C4 C1 P C7 -131.15(13)
S C1 P C7 109.34(13)
C4 C1 P W 92.43(12)
S C1 P W -27.08(15)
C3 C2 S C1 -10.51(17)
C4 C1 S C2 17.58(14)
P C1 S C2 136.48(13)
N P W C18 -45.83(9)
C7 P W C18 80.36(10)
C1 P W C18 -149.49(10)
N P W C15 -132.90(9)
C7 P W C15 -6.71(10)
C1 P W C15 123.44(10)
N P W C17 43.88(9)
C7 P W C17 170.07(10)
C1 P W C17 -59.78(10)
N P W C16 134.32(9)
C7 P W C16 -99.49(9)
C1 P W C16 30.66(9)
